data_2218608
loop_
_publ_author_name
'Baggio, Sergio'
'Ib\'a\~nez, Andr\'es'
'Baggio, Ricardo'

_publ_section_title
;
 Cadmium sulfite hexahydrate revisited
;
_journal_coeditor_code BR2070
_journal_issue 7
_journal_name_full 'Acta Crystallographica Section E'
_journal_page_first i43
_journal_page_last i44
_journal_paper_doi 10.1107/S1600536808011409
_journal_volume 64
_journal_year 2008
_chemical_formula_iupac '[Cd4 (S O3)4 (H2 O)5], H2 O'
_chemical_formula_moiety 'Cd4 H10 O17 S4, H2 O'
_chemical_formula_sum 'Cd4 H12 O18 S4'
_chemical_formula_weight 877.94
_chemical_name_systematic
;
cadmium sulfite hexahydrate
;
_space_group_IT_number 14
_symmetry_cell_setting monoclinic
_symmetry_space_group_name_Hall '-P 2ybc'
_symmetry_space_group_name_H-M 'P 1 21/c 1'
_atom_sites_solution_hydrogens geom
_atom_sites_solution_primary direct
_atom_sites_solution_secondary difmap
_cell_angle_alpha 90.00
_cell_angle_beta 103.930(10)
_cell_angle_gamma 90.00
_cell_formula_units_Z 4
_cell_length_a 12.1406(3)
_cell_length_b 10.5485(3)
_cell_length_c 13.9329(4)
_cell_measurement_reflns_used 9999
_cell_measurement_temperature 150(2)
_cell_measurement_theta_max 27.16
_cell_measurement_theta_min 1.92
_cell_volume 1731.84(11)
_computing_cell_refinement 'SAINT (Bruker, 2001)'
_computing_data_collection 'SMART (Bruker, 2001)'
_computing_data_reduction 'SAINT (Bruker, 2001)'
_computing_molecular_graphics 'SHELXTL (Sheldrick, 2008)'
_computing_publication_material 'SHELXTL (Sheldrick, 2008) and PLATON (Spek, 2003)'
_computing_structure_refinement 'SHELXL97 (Sheldrick, 2008)'
_computing_structure_solution 'SHELXS97 (Sheldrick, 2008)'
_diffrn_ambient_temperature 150(2)
_diffrn_measured_fraction_theta_full 1.000
_diffrn_measured_fraction_theta_max 0.964
_diffrn_measurement_device_type 'Bruker CCD area-detector'
_diffrn_measurement_method '\f and \w'
_diffrn_radiation_monochromator graphite
_diffrn_radiation_source 'fine-focus sealed tube'
_diffrn_radiation_type MoK\a
_diffrn_radiation_wavelength 0.71073
_diffrn_reflns_av_R_equivalents 0.0207
_diffrn_reflns_av_sigmaI/netI 0.0117
_diffrn_reflns_limit_h_max 15
_diffrn_reflns_limit_h_min -15
_diffrn_reflns_limit_k_max 13
_diffrn_reflns_limit_k_min -13
_diffrn_reflns_limit_l_max 18
_diffrn_reflns_limit_l_min -18
_diffrn_reflns_number 31336
_diffrn_reflns_theta_full 25.00
_diffrn_reflns_theta_max 27.82
_diffrn_reflns_theta_min 1.73
_diffrn_standards_number 0
_exptl_absorpt_coefficient_mu 5.414
_exptl_absorpt_correction_T_max 0.64
_exptl_absorpt_correction_T_min 0.40
_exptl_absorpt_correction_type multi-scan
_exptl_absorpt_process_details '(SADABS; Sheldrick, 2001)'
_exptl_crystal_colour colourless
_exptl_crystal_density_diffrn 3.367
_exptl_crystal_density_method 'not measured'
_exptl_crystal_description prisms
_exptl_crystal_F_000 1648
_exptl_crystal_size_max 0.24
_exptl_crystal_size_mid 0.12
_exptl_crystal_size_min 0.08
_refine_diff_density_max 0.697
_refine_diff_density_min -0.560
_refine_ls_extinction_coef 0.00228(6)
_refine_ls_extinction_expression Fc^*^=kFc[1+0.001xFc^2^\l^3^/sin(2\q)]^-1/4^
_refine_ls_extinction_method 'SHELXL97 (Sheldrick, 2008)'
_refine_ls_goodness_of_fit_ref 1.261
_refine_ls_hydrogen_treatment refall
_refine_ls_matrix_type full
_refine_ls_number_parameters 284
_refine_ls_number_reflns 3959
_refine_ls_number_restraints 18
_refine_ls_restrained_S_all 1.258
_refine_ls_R_factor_all 0.0178
_refine_ls_R_factor_gt 0.0174
_refine_ls_shift/su_max 0.001
_refine_ls_shift/su_mean 0.000
_refine_ls_structure_factor_coef Fsqd
_refine_ls_weighting_details 'calc w=1/[\s^2^(Fo^2^)+(0.0143P)^2^+2.6649P] where P=(Fo^2^+2Fc^2^)/3'
_refine_ls_weighting_scheme calc
_refine_ls_wR_factor_gt 0.0398
_refine_ls_wR_factor_ref 0.0399
_reflns_number_gt 3922
_reflns_number_total 3959
_reflns_threshold_expression I>2\s(I)
_cod_data_source_file br2070.cif
_cod_data_source_block I
_cod_original_cell_volume 1731.82(11)
_cod_original_sg_symbol_H-M 'P 21/c'
_cod_database_code 2218608
_cod_database_fobs_code 2218608

loop_
_symmetry_equiv_pos_as_xyz
'x, y, z'
'-x, y+1/2, -z+1/2'
'-x, -y, -z'
'x, -y-1/2, z-1/2'

loop_
_atom_site_type_symbol
_atom_site_label
_atom_site_fract_x
_atom_site_fract_y
_atom_site_fract_z
_atom_site_U_iso_or_equiv
_atom_site_adp_type
_atom_site_calc_flag
_atom_site_refinement_flags
_atom_site_occupancy
Cd Cd1 0.374818(15) 0.126886(17) 0.512881(12) 0.01034(5) Uani d . 1
Cd Cd2 0.126635(15) 0.392254(17) 0.488405(12) 0.00985(5) Uani d . 1
Cd Cd3 0.651371(15) 0.304514(17) 0.535886(13) 0.01196(5) Uani d . 1
Cd Cd4 0.251030(14) 0.282648(17) 0.748125(12) 0.00938(5) Uani d . 1
S S1 0.39723(5) 0.40991(6) 0.57849(4) 0.00932(11) Uani d . 1
O O11 0.30501(15) 0.49090(17) 0.51101(13) 0.0124(4) Uani d . 1
O O21 0.33019(15) 0.29972(16) 0.60990(13) 0.0126(4) Uani d . 1
O O31 0.45766(15) 0.34041(17) 0.50750(13) 0.0126(3) Uani d . 1
S S2 0.58417(5) 0.04129(6) 0.66523(4) 0.01119(12) Uani d . 1
O O12 0.58184(16) 0.10397(17) 0.56483(13) 0.0151(4) Uani d . 1
O O22 0.45763(15) 0.03386(19) 0.66270(13) 0.0167(4) Uani d . 1
O O32 0.61638(16) -0.09653(17) 0.64740(13) 0.0139(4) Uani d . 1
S S3 0.11611(5) 0.11583(6) 0.42209(4) 0.01077(12) Uani d . 1
O O13 0.20348(15) 0.03728(17) 0.49607(13) 0.0142(4) Uani d . 1
O O23 0.19010(15) 0.22405(17) 0.39362(13) 0.0131(4) Uani d . 1
O O33 0.04828(15) 0.18855(17) 0.48327(13) 0.0146(4) Uani d . 1
S S4 0.01096(5) 0.43144(6) 0.66480(4) 0.01148(12) Uani d . 1
O O14 -0.05477(15) 0.40529(17) 0.55726(13) 0.0144(4) Uani d . 1
O O24 -0.01213(16) 0.57150(18) 0.67606(13) 0.0166(4) Uani d . 1
O O34 0.13592(15) 0.42562(18) 0.65556(13) 0.0137(4) Uani d . 1
O O1W 0.81699(17) 0.20277(19) 0.57164(16) 0.0197(4) Uani d D 1
H H1WA 0.814(3) 0.1330(18) 0.546(3) 0.045(12) Uiso d D 1
H H1WB 0.868(2) 0.246(3) 0.559(3) 0.030(10) Uiso d D 1
O O2W 0.7011(2) 0.3753(2) 0.68995(16) 0.0286(5) Uani d D 1
H H2WA 0.693(3) 0.4504(13) 0.700(3) 0.045(12) Uiso d D 1
H H2WB 0.760(2) 0.347(3) 0.725(2) 0.037(11) Uiso d D 1
O O3W 0.61491(18) 0.2464(2) 0.37382(15) 0.0203(4) Uani d D 1
H H3WA 0.6757(19) 0.249(4) 0.358(3) 0.046(12) Uiso d D 1
H H3WB 0.586(3) 0.1767(18) 0.359(3) 0.034(11) Uiso d D 1
O O4W 0.36903(15) 0.11969(18) 0.80645(13) 0.0133(4) Uani d D 1
H H4WA 0.411(2) 0.101(4) 0.7709(19) 0.032(11) Uiso d D 1
H H4WB 0.405(2) 0.133(4) 0.8633(11) 0.034(11) Uiso d D 1
O O5W 0.12980(17) 0.1237(2) 0.68645(14) 0.0186(4) Uani d D 1
H H5WA 0.100(3) 0.132(4) 0.6275(9) 0.033(10) Uiso d D 1
H H5WB 0.082(2) 0.113(4) 0.718(2) 0.047(13) Uiso d D 1
O O6W 0.83535(18) 0.2464(2) 0.83907(16) 0.0233(4) Uani d D 1
H H6WA 0.861(3) 0.180(2) 0.822(3) 0.058(15) Uiso d D 1
H H6WB 0.885(3) 0.284(3) 0.879(3) 0.052(14) Uiso d D 1

loop_
_atom_site_aniso_label
_atom_site_aniso_U_11
_atom_site_aniso_U_22
_atom_site_aniso_U_33
_atom_site_aniso_U_12
_atom_site_aniso_U_13
_atom_site_aniso_U_23
Cd1 0.00977(9) 0.01060(9) 0.01059(9) 0.00073(6) 0.00235(7) 0.00000(6)
Cd2 0.00950(9) 0.00952(9) 0.01055(9) 0.00085(6) 0.00243(6) 0.00000(6)
Cd3 0.01045(9) 0.01000(9) 0.01560(9) 0.00038(6) 0.00346(7) 0.00120(6)
Cd4 0.00934(9) 0.00987(9) 0.00873(9) 0.00011(6) 0.00176(7) 0.00026(6)
S1 0.0086(3) 0.0090(3) 0.0101(3) 0.0010(2) 0.0019(2) 0.0000(2)
O11 0.0097(8) 0.0102(8) 0.0169(9) 0.0021(7) 0.0027(7) 0.0033(7)
O21 0.0167(9) 0.0100(8) 0.0131(8) 0.0000(7) 0.0071(7) 0.0011(6)
O31 0.0110(8) 0.0147(9) 0.0130(8) 0.0020(7) 0.0047(7) 0.0004(7)
S2 0.0119(3) 0.0101(3) 0.0110(3) 0.0023(2) 0.0015(2) -0.0009(2)
O12 0.0159(9) 0.0134(9) 0.0150(9) -0.0016(7) 0.0019(7) 0.0036(7)
O22 0.0130(9) 0.0238(10) 0.0145(9) 0.0067(8) 0.0054(7) 0.0030(7)
O32 0.0172(9) 0.0101(8) 0.0136(8) 0.0053(7) 0.0022(7) 0.0003(7)
S3 0.0099(3) 0.0109(3) 0.0115(3) 0.0002(2) 0.0025(2) -0.0015(2)
O13 0.0128(9) 0.0107(9) 0.0186(9) 0.0004(7) 0.0029(7) 0.0019(7)
O23 0.0143(9) 0.0129(9) 0.0135(8) 0.0006(7) 0.0060(7) 0.0003(7)
O33 0.0134(9) 0.0148(9) 0.0179(9) 0.0012(7) 0.0082(7) -0.0013(7)
S4 0.0106(3) 0.0121(3) 0.0123(3) 0.0021(2) 0.0038(2) 0.0015(2)
O14 0.0138(9) 0.0145(9) 0.0139(8) -0.0008(7) 0.0010(7) -0.0009(7)
O24 0.0201(10) 0.0140(9) 0.0164(9) 0.0065(8) 0.0057(7) -0.0001(7)
O34 0.0096(8) 0.0172(9) 0.0144(8) 0.0029(7) 0.0033(7) 0.0025(7)
O1W 0.0131(10) 0.0123(9) 0.0336(11) -0.0006(8) 0.0052(8) -0.0019(8)
O2W 0.0419(14) 0.0186(11) 0.0201(10) 0.0122(10) -0.0027(9) -0.0021(8)
O3W 0.0221(11) 0.0204(10) 0.0206(10) -0.0038(8) 0.0094(8) -0.0028(8)
O4W 0.0134(9) 0.0144(9) 0.0119(8) 0.0023(7) 0.0028(7) -0.0005(7)
O5W 0.0201(10) 0.0231(10) 0.0129(9) -0.0100(8) 0.0046(8) -0.0013(8)
O6W 0.0177(10) 0.0271(12) 0.0230(10) 0.0056(9) 0.0006(8) -0.0002(9)

loop_
_atom_type_symbol
_atom_type_description
_atom_type_scat_dispersion_real
_atom_type_scat_dispersion_imag
_atom_type_scat_source
H H 0.0000 0.0000 'International Tables Vol C Tables 4.2.6.8 and 6.1.1.4'
O O 0.0106 0.0060 'International Tables Vol C Tables 4.2.6.8 and 6.1.1.4'
S S 0.1246 0.1234 'International Tables Vol C Tables 4.2.6.8 and 6.1.1.4'
Cd Cd -0.8075 1.2024 'International Tables Vol C Tables 4.2.6.8 and 6.1.1.4'

loop_
_geom_angle_atom_site_label_1
_geom_angle_atom_site_label_2
_geom_angle_atom_site_label_3
_geom_angle_site_symmetry_1
_geom_angle_site_symmetry_3
_geom_angle
O13 Cd1 O32 . 3_656 95.70(7)
O13 Cd1 O22 . . 96.10(7)
O32 Cd1 O22 3_656 . 135.43(6)
O13 Cd1 O21 . . 92.82(6)
O32 Cd1 O21 3_656 . 136.46(6)
O22 Cd1 O21 . . 85.53(6)
O13 Cd1 O12 . . 147.85(6)
O32 Cd1 O12 3_656 . 89.36(6)
O22 Cd1 O12 . . 59.93(6)
O21 Cd1 O12 . . 105.18(6)
O13 Cd1 O31 . . 138.85(6)
O32 Cd1 O31 3_656 . 89.02(6)
O22 Cd1 O31 . . 108.83(7)
O21 Cd1 O31 . . 58.40(6)
O12 Cd1 O31 . . 72.77(6)
O13 Cd1 O23 . . 58.36(6)
O32 Cd1 O23 3_656 . 70.94(6)
O22 Cd1 O23 . . 148.13(6)
O21 Cd1 O23 . . 77.80(6)
O12 Cd1 O23 . . 150.86(6)
O31 Cd1 O23 . . 85.29(6)
O13 Cd1 O12 . 3_656 81.22(6)
O32 Cd1 O12 3_656 3_656 55.66(6)
O22 Cd1 O12 . 3_656 84.10(6)
O21 Cd1 O12 . 3_656 167.41(6)
O12 Cd1 O12 . 3_656 75.58(6)
O31 Cd1 O12 . 3_656 132.23(5)
O23 Cd1 O12 . 3_656 107.85(5)
O34 Cd2 O14 . 3_566 93.39(6)
O34 Cd2 O33 . . 95.19(6)
O14 Cd2 O33 3_566 . 135.02(6)
O34 Cd2 O11 . . 88.74(6)
O14 Cd2 O11 3_566 . 84.47(6)
O33 Cd2 O11 . . 139.70(6)
O34 Cd2 O24 . 3_566 143.60(6)
O14 Cd2 O24 3_566 3_566 60.23(6)
O33 Cd2 O24 . 3_566 88.82(7)
O11 Cd2 O24 . 3_566 111.03(6)
O34 Cd2 O23 . . 134.72(6)
O14 Cd2 O23 3_566 . 131.44(6)
O33 Cd2 O23 . . 59.77(6)
O11 Cd2 O23 . . 89.63(6)
O24 Cd2 O23 3_566 . 77.64(6)
O34 Cd2 O14 . . 57.77(6)
O14 Cd2 O14 3_566 . 76.06(7)
O33 Cd2 O14 . . 71.77(6)
O11 Cd2 O14 . . 139.30(6)
O24 Cd2 O14 3_566 . 89.80(6)
O23 Cd2 O14 . . 129.84(6)
O34 Cd2 O21 . . 68.10(6)
O14 Cd2 O21 3_566 . 134.22(6)
O33 Cd2 O21 . . 89.52(6)
O11 Cd2 O21 . . 54.99(5)
O24 Cd2 O21 3_566 . 148.24(6)
O23 Cd2 O21 . . 74.20(6)
O14 Cd2 O21 . . 119.61(5)
O2W Cd3 O1W . . 85.69(8)
O2W Cd3 O3W . . 173.70(9)
O1W Cd3 O3W . . 92.38(8)
O2W Cd3 O31 . . 97.98(8)
O1W Cd3 O31 . . 160.09(7)
O3W Cd3 O31 . . 85.86(7)
O2W Cd3 O12 . . 99.36(8)
O1W Cd3 O12 . . 82.53(7)
O3W Cd3 O12 . . 86.31(7)
O31 Cd3 O12 . . 77.57(6)
O2W Cd3 O11 . 3_666 86.15(8)
O1W Cd3 O11 . 3_666 104.64(7)
O3W Cd3 O11 . 3_666 88.54(7)
O31 Cd3 O11 . 3_666 95.15(6)
O12 Cd3 O11 . 3_666 171.36(6)
O34 Cd4 O4W . . 166.47(7)
O34 Cd4 O5W . . 91.25(7)
O4W Cd4 O5W . . 82.57(8)
O34 Cd4 O32 . 2_656 103.74(7)
O4W Cd4 O32 . 2_656 84.65(7)
O5W Cd4 O32 . 2_656 162.15(7)
O34 Cd4 O23 . 4_566 103.74(6)
O4W Cd4 O23 . 4_566 88.31(6)
O5W Cd4 O23 . 4_566 89.67(7)
O32 Cd4 O23 2_656 4_566 77.53(6)
O34 Cd4 O21 . . 78.39(6)
O4W Cd4 O21 . . 90.23(6)
O5W Cd4 O21 . . 95.87(7)
O32 Cd4 O21 2_656 . 96.59(6)
O23 Cd4 O21 4_566 . 174.04(6)
O11 S1 O21 . . 103.67(10)
O11 S1 O31 . . 105.04(10)
O21 S1 O31 . . 100.83(10)
O22 S2 O32 . . 103.91(11)
O22 S2 O12 . . 101.66(10)
O32 S2 O12 . . 102.03(10)
O33 S3 O13 . . 105.97(10)
O33 S3 O23 . . 101.25(10)
O13 S3 O23 . . 102.63(10)
O24 S4 O14 . . 102.06(10)
O24 S4 O34 . . 104.78(11)
O14 S4 O34 . . 101.50(10)

loop_
_geom_bond_atom_site_label_1
_geom_bond_atom_site_label_2
_geom_bond_site_symmetry_2
_geom_bond_distance
_geom_bond_publ_flag
Cd1 O13 . 2.2452(18) y
Cd1 O32 3_656 2.2839(18) y
Cd1 O22 . 2.3065(18) y
Cd1 O21 . 2.4078(17) y
Cd1 O12 . 2.4542(18) y
Cd1 O31 . 2.4752(18) y
Cd1 O23 . 2.6544(18) y
Cd1 O12 3_656 2.7665(19) y
Cd2 O34 . 2.3311(18) y
Cd2 O14 3_566 2.3365(18) y
Cd2 O33 . 2.3440(18) y
Cd2 O11 . 2.3545(18) y
Cd2 O24 3_566 2.4074(18) y
Cd2 O23 . 2.4446(18) y
Cd2 O14 . 2.6091(18) y
Cd2 O21 . 2.8126(18) y
Cd3 O2W . 2.215(2) y
Cd3 O1W . 2.2272(19) y
Cd3 O3W . 2.278(2) y
Cd3 O31 . 2.3201(17) y
Cd3 O12 . 2.3482(18) y
Cd3 O11 3_666 2.3518(18) y
Cd4 O34 . 2.2412(18) y
Cd4 O4W . 2.2599(18) y
Cd4 O5W . 2.2601(19) y
Cd4 O32 2_656 2.2816(18) y
Cd4 O23 4_566 2.3203(17) y
Cd4 O21 . 2.3571(17) y
S1 O11 . 1.5364(18) ?
S1 O21 . 1.5416(18) ?
S1 O31 . 1.5504(18) ?
S2 O22 . 1.5302(19) ?
S2 O32 . 1.5410(18) ?
S2 O12 . 1.5413(18) ?
S3 O33 . 1.5269(18) ?
S3 O13 . 1.5323(18) ?
S3 O23 . 1.5618(18) ?
S4 O24 . 1.5189(19) ?
S4 O14 . 1.5435(18) ?
S4 O34 . 1.5544(18) ?

loop_
_geom_hbond_atom_site_label_D
_geom_hbond_atom_site_label_H
_geom_hbond_atom_site_label_A
_geom_hbond_site_symmetry_A
_geom_hbond_distance_DH
_geom_hbond_distance_HA
_geom_hbond_distance_DA
_geom_hbond_angle_DHA
O1W H1WA O13 3_656 0.82(3) 1.88(2) 2.693(3) 170(4)
O1W H1WB O14 1_655 0.82(3) 1.93(2) 2.679(3) 151(3)
O2W H2WA O4W 2_656 0.82(3) 1.93(2) 2.719(3) 162(4)
O2W H2WB O6W . 0.82(3) 1.95(2) 2.681(3) 149(4)
O3W H3WA O6W 4_565 0.82(3) 2.02(2) 2.833(3) 172(4)
O3W H3WB O22 3_656 0.82(3) 2.29(2) 3.092(3) 168(4)
O4W H4WA O22 . 0.82(3) 1.87(2) 2.651(3) 159(3)
O4W H4WB O31 4_566 0.82(3) 1.98(2) 2.780(3) 167(3)
O5W H5WA O33 . 0.82(3) 2.05(2) 2.848(3) 167(4)
O5W H5WB O24 2_546 0.82(3) 1.92(2) 2.708(3) 162(4)
O6W H6WA O24 2_646 0.82(3) 2.16(2) 2.876(3) 146(4)
O6W H6WB O33 4_666 0.82(3) 2.18(2) 2.948(3) 157(4)
